data_7050460
loop_
_publ_author_name
'Cossy, Janine'
'Mirguet, Olivier'
'Pardo, Domingo Gomez'
'Desmurs, Jean-Roger'

_publ_section_title
;
 Diastereoselective conjugate addition of organocuprates to chiral
 racemic olefinic amido esters. Formal total synthesis of paroxetine
;
_journal_issue 3
_journal_name_full 'New Journal of Chemistry'
_journal_page_first 475
_journal_paper_doi 10.1039/b209181j
_journal_volume 27
_journal_year 2003
_chemical_compound_source
;
?
;
_chemical_formula_moiety ' C41 H49 S1 F1 N2 O7 '
_chemical_formula_sum 'C41 H49 F N2 O7 S'
_chemical_formula_weight 732.91
_chemical_name_systematic
;
?
;
_space_group_IT_number 2
_symmetry_cell_setting triclinic
_symmetry_space_group_name_Hall '-P 1'
_symmetry_space_group_name_H-M 'P -1'
_atom_sites_solution_hydrogens geom
_atom_sites_solution_primary direct
_audit_creation_date 01-03-08
_audit_creation_method CRYSTALS
_cell_angle_alpha 66.36(3)
_cell_angle_beta 73.83(4)
_cell_angle_gamma 72.44(3)
_cell_formula_units_Z 2
_cell_length_a 11.849(7)
_cell_length_b 12.894(3)
_cell_length_c 14.747(6)
_cell_measurement_reflns_used 25
_cell_measurement_temperature 295
_cell_measurement_theta_max 10.2
_cell_measurement_theta_min 10
_cell_volume 1935.5(16)
_computing_cell_refinement 'CAD-4 software (Enraf-Nonius, 1989)'
_computing_data_collection 'CAD-4 software (Enraf-Nonius, 1989)'
_computing_data_reduction
;
RC93 (Watkin, D.J., Prout, C.K., Lilley, P.M.deQ. 1994)
;
_computing_molecular_graphics
;
CAMERON (Watkin, Prout & Pearce,  1996)
;
_computing_publication_material
;
CRYSTALS Issue 10 (Watkin, Prout, Carruthers & Betteridge, 1996)
;
_computing_structure_refinement
;
CRYSTALS Issue 10 (Watkin, Prout, Carruthers & Betteridge, 1996)
;
_diffrn_ambient_temperature 295
_diffrn_measurement_device ' Enraf-nonius CAD4 '
_diffrn_measurement_method 2\q/\w
_diffrn_radiation_monochromator ' graphite'
_diffrn_radiation_type 'Mo K\a'
_diffrn_radiation_wavelength 0.71069
_diffrn_reflns_av_R_equivalents 0.02
_diffrn_reflns_limit_h_max 14
_diffrn_reflns_limit_h_min 0
_diffrn_reflns_limit_k_max 15
_diffrn_reflns_limit_k_min -14
_diffrn_reflns_limit_l_max 17
_diffrn_reflns_limit_l_min -16
_diffrn_reflns_number 7147
_diffrn_reflns_theta_max 25
_diffrn_reflns_theta_min 1
_diffrn_standards_decay_% 7.65
_diffrn_standards_interval_time 3600
_diffrn_standards_number 2
_exptl_absorpt_coefficient_mu 0.13
_exptl_absorpt_correction_type none
_exptl_crystal_colour ' none '
_exptl_crystal_density_diffrn 1.26
_exptl_crystal_description 'plate '
_exptl_crystal_F_000 780.44
_exptl_crystal_size_max 0.6
_exptl_crystal_size_mid 0.5
_exptl_crystal_size_min 0.1
_refine_diff_density_max 1.00
_refine_diff_density_min -0.91
_refine_ls_extinction_coef 549
_refine_ls_extinction_method 'Larson 1970 Crystallographic Computing eq 22'
_refine_ls_goodness_of_fit_obs 1.1397
_refine_ls_hydrogen_treatment
;
H atoms placed geometrically after each cycle,
one overall isotropic thermal parameter refined
;
_refine_ls_matrix_type full
_refine_ls_number_parameters 471
_refine_ls_number_reflns 3163
_refine_ls_R_factor_obs 0.0549
_refine_ls_shift/esd_max 12.134171
_refine_ls_structure_factor_coef F
_refine_ls_weighting_scheme
;
Chebychev polynomial (Carruthers & Watkin, 1979)
;
_refine_ls_wR_factor_obs 0.0670
_reflns_number_observed 3163
_reflns_number_total 6786
_reflns_observed_criterion >3.00\s(I)
_cod_data_source_file b209181j.txt
_cod_data_source_block CRYSTALS_cif
_cod_depositor_comments
;
The following automatic conversions were performed:
'_symmetry_cell_setting' value 'Triclinic ' changed to 'triclinic'
according to '/home/adriana/struct/CIF-dictionaries/cif_core.dic'
dictionary named 'cif_core.dic' version 2.4.1 from
2010-06-29.

'_refine_ls_matrix_type' value ' full' changed to 'full'
according to '/home/adriana/struct/CIF-dictionaries/cif_core.dic'
dictionary named 'cif_core.dic' version 2.4.1 from 2010-06-29.

Automatic conversion script
Id: cif_fix_enum 1555 2011-01-17 13:19:09Z saulius 

The following automatic conversions were performed:

'_cell_measurement_temperature' value '295K' was changed to '295' -
the value should be numeric and without a unit
designator.

'_diffrn_ambient_temperature' value '295K' was changed
to '295' - the value should be numeric and without a unit designator.

Automatic conversion script
Id: cif_fix_values 1569 2011-02-09 13:29:24Z adriana 

The following automatic conversions were performed:

'_atom_sites_solution_primary' value 'Direct_Methods' was changed to
'direct'.

'_atom_sites_solution_hydrogens' value ' Geometric' was changed to
'geom'.

Automatic conversion script
Id: cif_fix_values 6452 2018-10-05 10:23:21Z andrius 
;
_cod_original_cell_volume 1936(2)
_cod_original_sg_symbol_H-M 'P -1 '
_cod_original_formula_sum ' C41 H49 S1 F1 N2 O7'
_cod_database_code 7050460

loop_
_symmetry_equiv_pos_as_xyz
x,y,z
-x,-y,-z

loop_
_atom_site_aniso_label
_atom_site_aniso_U_11
_atom_site_aniso_U_22
_atom_site_aniso_U_33
_atom_site_aniso_U_23
_atom_site_aniso_U_13
_atom_site_aniso_U_12
S1 0.0455(6) 0.0479(6) 0.0447(6) -0.0158(5) -0.0032(5) -0.0119(5)
F1 0.171(4) 0.152(4) 0.145(4) -0.026(3) -0.091(3) 0.046(3)
O1 0.072(2) 0.065(2) 0.056(2) -0.026(2) -0.009(1) -0.028(2)
O2 0.047(2) 0.051(2) 0.064(2) -0.016(1) 0.000(1) -0.004(1)
O3 0.038(1) 0.050(2) 0.043(1) -0.018(1) -0.008(1) -0.011(1)
O4 0.044(2) 0.097(3) 0.088(2) -0.058(2) 0.010(2) -0.021(2)
O5 0.102(3) 0.060(2) 0.073(2) -0.006(2) -0.041(2) -0.035(2)
O6 0.114(3) 0.121(3) 0.104(3) -0.079(3) -0.059(3) 0.020(3)
O7 0.066(2) 0.066(2) 0.061(2) -0.031(2) -0.019(2) -0.008(2)
N1 0.040(2) 0.048(2) 0.042(2) -0.016(2) -0.001(1) -0.012(1)
N2 0.058(2) 0.067(3) 0.059(2) -0.031(2) -0.014(2) -0.015(2)
C1 0.045(2) 0.048(2) 0.039(2) -0.015(2) -0.010(2) -0.014(2)
C2 0.035(2) 0.051(2) 0.044(2) -0.018(2) -0.009(2) -0.010(2)
C3 0.044(2) 0.057(3) 0.046(2) -0.011(2) -0.005(2) -0.020(2)
C4 0.066(3) 0.047(3) 0.051(2) -0.007(2) -0.016(2) -0.012(2)
C5 0.051(3) 0.051(3) 0.063(3) -0.007(2) -0.008(2) -0.006(2)
C6 0.065(3) 0.051(3) 0.055(3) -0.024(2) -0.006(2) -0.017(2)
C7 0.063(3) 0.058(3) 0.062(3) -0.016(2) -0.012(2) -0.025(2)
C8 0.075(3) 0.104(4) 0.093(4) -0.026(3) -0.029(3) -0.043(3)
C9 0.106(4) 0.071(4) 0.090(4) -0.026(3) -0.009(3) -0.044(3)
C10 0.072(3) 0.073(3) 0.061(3) -0.013(3) 0.010(2) -0.028(3)
C11 0.048(3) 0.051(3) 0.042(2) -0.017(2) -0.003(2) -0.012(2)
C12 0.049(2) 0.056(3) 0.042(2) -0.018(2) -0.003(2) -0.018(2)
C13 0.062(3) 0.059(3) 0.043(2) -0.022(2) -0.008(2) -0.022(2)
C14 0.083(4) 0.071(4) 0.090(4) -0.045(3) -0.026(3) -0.009(3)
C15 0.076(3) 0.061(3) 0.083(3) -0.037(3) -0.019(3) -0.012(3)
C16 0.061(3) 0.059(3) 0.054(3) -0.025(2) -0.003(2) -0.012(2)
C17 0.059(3) 0.074(3) 0.062(3) -0.037(3) -0.015(2) -0.011(2)
C18 0.058(3) 0.055(3) 0.063(3) -0.027(2) -0.006(2) -0.007(2)
C19 0.070(4) 0.118(5) 0.089(4) -0.013(4) 0.003(3) 0.001(4)
C20 0.071(4) 0.129(7) 0.137(7) -0.008(6) -0.015(4) 0.016(4)
C21 0.108(6) 0.106(6) 0.112(6) -0.031(5) -0.052(5) 0.018(5)
C22 0.150(7) 0.123(6) 0.060(4) -0.022(4) -0.026(4) 0.040(5)
C23 0.094(4) 0.103(5) 0.062(3) -0.030(3) -0.007(3) 0.019(4)
C24 0.068(3) 0.055(3) 0.074(3) -0.021(2) -0.023(3) -0.012(2)
C25 0.065(3) 0.072(4) 0.098(4) -0.024(3) -0.030(3) -0.018(3)
C26 0.096(4) 0.082(4) 0.090(4) -0.013(3) -0.025(3) -0.043(3)
C27 0.100(4) 0.084(4) 0.118(5) -0.059(4) -0.028(4) -0.001(3)
C28 0.039(2) 0.048(2) 0.045(2) -0.016(2) -0.005(2) -0.008(2)
C29 0.054(3) 0.059(3) 0.067(3) -0.017(2) -0.016(2) -0.016(2)
C30 0.042(3) 0.073(3) 0.112(4) -0.032(3) -0.017(3) -0.005(2)
C31 0.053(3) 0.074(4) 0.117(5) -0.044(4) 0.010(3) -0.005(3)
C32 0.076(3) 0.058(3) 0.071(3) -0.029(3) 0.003(3) -0.007(3)
C33 0.058(3) 0.051(3) 0.049(2) -0.020(2) -0.005(2) -0.007(2)
C34 0.054(3) 0.123(6) 0.216(9) -0.068(6) -0.052(4) 0.002(3)
C35 0.133(6) 0.108(5) 0.097(5) -0.066(4) 0.015(4) -0.008(4)
C36 0.056(2) 0.042(2) 0.044(2) -0.013(2) -0.006(2) -0.012(2)
C37 0.066(3) 0.075(3) 0.049(3) -0.020(2) 0.001(2) -0.029(2)
C38 0.077(3) 0.108(5) 0.058(3) -0.027(3) 0.015(3) -0.043(3)
C39 0.098(4) 0.084(4) 0.045(3) -0.020(3) -0.006(3) -0.022(3)
C40 0.085(4) 0.080(4) 0.055(3) -0.018(3) -0.031(3) -0.015(3)
C41 0.057(3) 0.060(3) 0.052(3) -0.014(2) -0.022(2) -0.006(2)

loop_
_atom_site_label
_atom_site_fract_x
_atom_site_fract_y
_atom_site_fract_z
_atom_site_U_iso_or_equiv
_atom_site_occupancy
_atom_site_thermal_displace_type
S1 0.26777(9) 0.53158(9) 0.44953(8) 0.0465 1.0000 Uani
F1 0.6495(5) 0.0825(4) 0.4427(4) 0.1442 1.0000 Uani
O1 0.1905(3) 0.4945(3) 0.4158(2) 0.0576 1.0000 Uani
O2 0.3934(2) 0.4865(2) 0.4321(2) 0.0565 1.0000 Uani
O3 0.3603(2) 0.6493(2) 0.2283(2) 0.0421 1.0000 Uani
O4 0.5212(3) 0.5655(3) 0.1420(3) 0.0643 1.0000 Uani
O5 0.2619(3) 0.7111(3) 0.0506(3) 0.0674 1.0000 Uani
O6 0.0904(4) 0.6262(4) -0.0754(3) 0.0832 1.0000 Uani
O7 0.0378(3) 0.7180(3) 0.0343(2) 0.0597 1.0000 Uani
N1 0.2475(3) 0.6720(3) 0.4004(2) 0.0436 1.0000 Uani
N2 0.1906(3) 0.5657(3) 0.0536(3) 0.0561 1.0000 Uani
C1 0.3547(3) 0.7234(3) 0.3574(3) 0.0424 1.0000 Uani
C2 0.4281(3) 0.7006(3) 0.2601(3) 0.0417 1.0000 Uani
C3 0.4478(3) 0.8198(4) 0.1849(3) 0.0486 1.0000 Uani
C4 0.3274(4) 0.8880(4) 0.1512(3) 0.0556 1.0000 Uani
C5 0.2473(4) 0.9100(4) 0.2450(3) 0.0586 1.0000 Uani
C6 0.3307(4) 0.8546(4) 0.3237(3) 0.0538 1.0000 Uani
C7 0.4519(4) 0.8769(4) 0.2572(3) 0.0585 1.0000 Uani
C8 0.5601(5) 0.8199(5) 0.3119(4) 0.0761 1.0000 Uani
C9 0.4533(6) 1.0059(5) 0.2081(4) 0.0805 1.0000 Uani
C10 0.5532(5) 0.8161(5) 0.1001(4) 0.0696 1.0000 Uani
C11 0.4178(4) 0.5806(4) 0.1757(3) 0.0472 1.0000 Uani
C12 0.3314(4) 0.5236(4) 0.1643(3) 0.0472 1.0000 Uani
C13 0.2596(4) 0.6106(4) 0.0841(3) 0.0494 1.0000 Uani
C14 0.2332(5) 0.4501(5) 0.0455(4) 0.0720 1.0000 Uani
C15 0.2939(5) 0.3653(4) 0.1317(4) 0.0668 1.0000 Uani
C16 0.3915(4) 0.4101(4) 0.1445(3) 0.0573 1.0000 Uani
C17 0.1028(4) 0.6401(4) -0.0044(4) 0.0583 1.0000 Uani
C18 0.4595(4) 0.3222(4) 0.2257(3) 0.0580 1.0000 Uani
C19 0.5754(6) 0.2716(6) 0.2022(5) 0.0979 1.0000 Uani
C20 0.6406(6) 0.1905(7) 0.2749(7) 0.1152 1.0000 Uani
C21 0.5867(8) 0.1619(7) 0.3696(7) 0.1053 1.0000 Uani
C22 0.4705(8) 0.2035(7) 0.3970(5) 0.1053 1.0000 Uani
C23 0.4064(5) 0.2856(6) 0.3243(4) 0.0860 1.0000 Uani
C24 -0.0438(4) 0.8202(4) -0.0219(4) 0.0633 1.0000 Uani
C25 -0.1382(5) 0.7851(5) -0.0471(4) 0.0733 1.0000 Uani
C26 0.0293(5) 0.8907(5) -0.1150(5) 0.0836 1.0000 Uani
C27 -0.0989(6) 0.8814(5) 0.0521(5) 0.0898 1.0000 Uani
C28 0.1319(3) 0.7342(3) 0.4362(3) 0.0448 1.0000 Uani
C29 0.0344(4) 0.7472(4) 0.3959(4) 0.0586 1.0000 Uani
C30 -0.0772(4) 0.8018(5) 0.4321(5) 0.0703 1.0000 Uani
C31 -0.0897(5) 0.8410(5) 0.5082(5) 0.0765 1.0000 Uani
C32 0.0060(5) 0.8287(4) 0.5498(4) 0.0686 1.0000 Uani
C33 0.1178(4) 0.7748(4) 0.5123(3) 0.0533 1.0000 Uani
C34 -0.1835(5) 0.8173(7) 0.3870(7) 0.1034 1.0000 Uani
C35 -0.0104(7) 0.8687(6) 0.6361(5) 0.1012 1.0000 Uani
C36 0.2166(4) 0.5036(3) 0.5792(3) 0.0479 1.0000 Uani
C37 0.1031(4) 0.4838(4) 0.6211(3) 0.0606 1.0000 Uani
C38 0.0611(5) 0.4724(5) 0.7201(4) 0.0749 1.0000 Uani
C39 0.1287(6) 0.4832(5) 0.7747(4) 0.0730 1.0000 Uani
C40 0.2412(5) 0.5032(5) 0.7325(4) 0.0676 1.0000 Uani
C41 0.2868(4) 0.5139(4) 0.6337(3) 0.0557 1.0000 Uani
H11 0.3948 0.6846 0.4177 0.069(2) 1.0000 Uiso
H21 0.5061 0.6423 0.2667 0.068(2) 1.0000 Uiso
H41 0.3366 0.9628 0.0949 0.074(2) 1.0000 Uiso
H42 0.2937 0.8414 0.1289 0.074(2) 1.0000 Uiso
H51 0.2169 0.9950 0.2324 0.081(2) 1.0000 Uiso
H52 0.1768 0.8720 0.2678 0.081(2) 1.0000 Uiso
H61 0.2984 0.8823 0.3822 0.081(2) 1.0000 Uiso
H81 0.5562 0.8620 0.3572 0.115(2) 1.0000 Uiso
H82 0.6363 0.8245 0.2610 0.115(2) 1.0000 Uiso
H83 0.5579 0.7371 0.3524 0.115(2) 1.0000 Uiso
H91 0.4561 1.0363 0.2600 0.112(2) 1.0000 Uiso
H92 0.5258 1.0169 0.1538 0.112(2) 1.0000 Uiso
H93 0.3790 1.0489 0.1786 0.112(2) 1.0000 Uiso
H101 0.5599 0.8966 0.0547 0.093(2) 1.0000 Uiso
H102 0.6290 0.7749 0.1284 0.093(2) 1.0000 Uiso
H103 0.5415 0.7732 0.0611 0.093(2) 1.0000 Uiso
H121 0.2769 0.4992 0.2310 0.074(2) 1.0000 Uiso
H141 0.2922 0.4554 -0.0193 0.098(2) 1.0000 Uiso
H142 0.1634 0.4226 0.0448 0.098(2) 1.0000 Uiso
H151 0.2324 0.3519 0.1948 0.082(2) 1.0000 Uiso
H152 0.3313 0.2907 0.1189 0.082(2) 1.0000 Uiso
H161 0.4540 0.4246 0.0817 0.082(2) 1.0000 Uiso
H191 0.6152 0.2928 0.1299 0.133(2) 1.0000 Uiso
H201 0.7275 0.1550 0.2551 0.115(2) 1.0000 Uiso
H221 0.4297 0.1763 0.4692 0.109(2) 1.0000 Uiso
H231 0.3194 0.3184 0.3444 0.130(2) 1.0000 Uiso
H251 -0.1927 0.8560 -0.0851 0.103(2) 1.0000 Uiso
H252 -0.1866 0.7408 0.0165 0.103(2) 1.0000 Uiso
H253 -0.0985 0.7351 -0.0892 0.103(2) 1.0000 Uiso
H261 -0.0254 0.9605 -0.1535 0.113(2) 1.0000 Uiso
H262 0.0880 0.9157 -0.0949 0.113(2) 1.0000 Uiso
H263 0.0741 0.8423 -0.1578 0.113(2) 1.0000 Uiso
H271 -0.1568 0.9543 0.0217 0.124(2) 1.0000 Uiso
H272 -0.0336 0.9017 0.0690 0.124(2) 1.0000 Uiso
H273 -0.1414 0.8303 0.1143 0.124(2) 1.0000 Uiso
H291 0.0457 0.7169 0.3403 0.069(2) 1.0000 Uiso
H311 -0.1718 0.8803 0.5348 0.093(2) 1.0000 Uiso
H331 0.1895 0.7649 0.5410 0.093(2) 1.0000 Uiso
H341 -0.2572 0.8583 0.4218 0.136(2) 1.0000 Uiso
H342 -0.1683 0.8645 0.3138 0.136(2) 1.0000 Uiso
H343 -0.1937 0.7398 0.3956 0.136(2) 1.0000 Uiso
H351 0.0694 0.8524 0.6551 0.135(2) 1.0000 Uiso
H352 -0.0452 0.9541 0.6150 0.135(2) 1.0000 Uiso
H353 -0.0660 0.8269 0.6944 0.135(2) 1.0000 Uiso
H371 0.0524 0.4777 0.5802 0.104(2) 1.0000 Uiso
H381 -0.0207 0.4555 0.7526 0.086(2) 1.0000 Uiso
H391 0.0947 0.4776 0.8465 0.097(2) 1.0000 Uiso
H401 0.2912 0.5092 0.7740 0.081(2) 1.0000 Uiso
H411 0.3692 0.5291 0.6019 0.097(2) 1.0000 Uiso

loop_
_atom_type_symbol
_atom_type_scat_dispersion_real
_atom_type_scat_dispersion_imag
_atom_type_scat_Cromer_Mann_a1
_atom_type_scat_Cromer_Mann_b1
_atom_type_scat_Cromer_Mann_a2
_atom_type_scat_Cromer_Mann_b2
_atom_type_scat_Cromer_Mann_a3
_atom_type_scat_Cromer_Mann_b3
_atom_type_scat_Cromer_Mann_a4
_atom_type_scat_Cromer_Mann_b4
_atom_type_scat_Cromer_Mann_c
_atom_type_scat_source
'C   ' 0.0020 0.0020 2.3100 20.8439 1.0200 10.2075 1.5886 0.5687 0.8650 51.6512 0.2156 International_Tables_Vol_IV_Table_2.2B
'H   ' 0.0000 0.0000 0.4930 10.5109 0.3229 26.1257 0.1402 3.1424 0.0408 57.7997 0.0030 International_Tables_Vol_IV_Table_2.2B
'F   ' 0.0140 0.0100 3.5392 10.2825 2.6412 4.2944 1.5170 0.2615 1.0243 26.1476 0.2776 International_Tables_Vol_IV_Table_2.2B
'N   ' 0.0040 0.0030 12.2126 0.0057 3.1322 9.8933 2.0125 28.9975 1.1663 0.5826 -11.5290 International_Tables_Vol_IV_Table_2.2B
'O   ' 0.0080 0.0060 3.0485 13.2771 2.2868 5.7011 1.5463 0.3239 0.8670 32.9089 0.2508 International_Tables_Vol_IV_Table_2.2B
'S   ' 0.1100 0.1240 6.9053 1.4679 5.2034 22.2151 1.4379 0.2536 1.5863 56.1720 0.8669 International_Tables_Vol_IV_Table_2.2B

loop_
_geom_angle_atom_site_label_1
_geom_angle_site_symmetry_1
_geom_angle_atom_site_label_2
_geom_angle_site_symmetry_2
_geom_angle_atom_site_label_3
_geom_angle_site_symmetry_3
_geom_angle
_geom_angle_publ_flag
O1 . S1 . O2 . 119.4(2) no
O1 . S1 . N1 . 109.1(2) no
O2 . S1 . N1 . 106.9(2) no
O1 . S1 . C36 . 107.1(2) no
O2 . S1 . C36 . 109.1(2) no
N1 . S1 . C36 . 104.4(2) no
C2 . O3 . C11 . 119.5(3) no
C17 . O7 . C24 . 121.3(3) no
S1 . N1 . C1 . 118.2(2) no
S1 . N1 . C28 . 114.8(2) no
C1 . N1 . C28 . 122.6(3) no
C13 . N2 . C14 . 121.1(4) no
C13 . N2 . C17 . 120.3(4) no
C14 . N2 . C17 . 114.7(4) no
N1 . C1 . C2 . 113.6(3) no
N1 . C1 . C6 . 115.9(3) no
C2 . C1 . C6 . 101.9(3) no
N1 . C1 . H11 . 98.0(3) no
C2 . C1 . H11 . 116.1(3) no
C6 . C1 . H11 . 112.2(3) no
O3 . C2 . C1 . 108.6(3) no
O3 . C2 . C3 . 113.4(3) no
C1 . C2 . C3 . 104.9(3) no
O3 . C2 . H21 . 102.9(3) no
C1 . C2 . H21 . 116.1(3) no
C3 . C2 . H21 . 111.2(3) no
C2 . C3 . C4 . 106.8(3) no
C2 . C3 . C7 . 100.2(3) no
C4 . C3 . C7 . 101.2(3) no
C2 . C3 . C10 . 114.7(4) no
C4 . C3 . C10 . 114.6(4) no
C7 . C3 . C10 . 117.5(4) no
C3 . C4 . C5 . 103.8(3) no
C3 . C4 . H41 . 111.0(4) no
C5 . C4 . H41 . 110.9(4) no
C3 . C4 . H42 . 110.9(4) no
C5 . C4 . H42 . 111.0(4) no
H41 . C4 . H42 . 109.2(4) no
C4 . C5 . C6 . 103.9(3) no
C4 . C5 . H51 . 111.1(4) no
C6 . C5 . H51 . 111.1(4) no
C4 . C5 . H52 . 110.9(4) no
C6 . C5 . H52 . 110.9(4) no
H51 . C5 . H52 . 109.0(4) no
C1 . C6 . C5 . 110.0(3) no
C1 . C6 . C7 . 100.7(3) no
C5 . C6 . C7 . 101.3(3) no
C1 . C6 . H61 . 111.5(4) no
C5 . C6 . H61 . 112.5(4) no
C7 . C6 . H61 . 119.8(4) no
C3 . C7 . C6 . 94.7(3) no
C3 . C7 . C8 . 114.3(4) no
C6 . C7 . C8 . 114.8(4) no
C3 . C7 . C9 . 114.4(4) no
C6 . C7 . C9 . 112.7(4) no
C8 . C7 . C9 . 106.0(4) no
C7 . C8 . H81 . 109.3(5) no
C7 . C8 . H82 . 109.2(5) no
H81 . C8 . H82 . 109.5(5) no
C7 . C8 . H83 . 109.4(4) no
H81 . C8 . H83 . 109.7(5) no
H82 . C8 . H83 . 109.7(6) no
C7 . C9 . H91 . 109.4(5) no
C7 . C9 . H92 . 109.5(5) no
H91 . C9 . H92 . 109.4(5) no
C7 . C9 . H93 . 109.5(4) no
H91 . C9 . H93 . 109.5(6) no
H92 . C9 . H93 . 109.6(6) no
C3 . C10 . H101 . 109.8(4) no
C3 . C10 . H102 . 109.5(4) no
H101 . C10 . H102 . 109.5(5) no
C3 . C10 . H103 . 109.5(4) no
H101 . C10 . H103 . 109.5(5) no
H102 . C10 . H103 . 109.1(5) no
O3 . C11 . O4 . 125.6(4) no
O3 . C11 . C12 . 110.2(3) no
O4 . C11 . C12 . 124.2(4) no
C11 . C12 . C13 . 108.8(3) no
C11 . C12 . C16 . 113.8(3) no
C13 . C12 . C16 . 112.5(3) no
C11 . C12 . H121 . 107.3(3) no
C13 . C12 . H121 . 110.5(4) no
C16 . C12 . H121 . 103.7(4) no
O5 . C13 . N2 . 122.5(4) no
O5 . C13 . C12 . 122.0(4) no
N2 . C13 . C12 . 115.4(4) no
N2 . C14 . C15 . 111.3(4) no
N2 . C14 . H141 . 108.6(5) no
C15 . C14 . H141 . 109.0(5) no
N2 . C14 . H142 . 109.2(4) no
C15 . C14 . H142 . 109.4(5) no
H141 . C14 . H142 . 109.4(4) no
C14 . C15 . C16 . 111.7(4) no
C14 . C15 . H151 . 108.8(4) no
C16 . C15 . H151 . 108.8(4) no
C14 . C15 . H152 . 109.0(4) no
C16 . C15 . H152 . 108.8(4) no
H151 . C15 . H152 . 109.7(5) no
C12 . C16 . C15 . 107.5(4) no
C12 . C16 . C18 . 112.6(4) no
C15 . C16 . C18 . 112.3(4) no
C12 . C16 . H161 . 109.7(4) no
C15 . C16 . H161 . 110.1(4) no
C18 . C16 . H161 . 104.6(4) no
O6 . C17 . O7 . 127.3(5) no
O6 . C17 . N2 . 122.3(4) no
O7 . C17 . N2 . 110.3(4) no
C16 . C18 . C19 . 120.5(5) no
C16 . C18 . C23 . 122.4(4) no
C19 . C18 . C23 . 117.0(5) no
C18 . C19 . C20 . 122.0(6) no
C18 . C19 . H191 . 118.8(6) no
C20 . C19 . H191 . 119.2(6) no
C19 . C20 . C21 . 118.6(6) no
C19 . C20 . H201 . 120.3(9) no
C21 . C20 . H201 . 121.2(8) no
F1 . C21 . C20 . 119.6(7) no
F1 . C21 . C22 . 118.1(8) no
C20 . C21 . C22 . 122.2(7) no
C21 . C22 . C23 . 118.8(6) no
C21 . C22 . H221 . 120.9(7) no
C23 . C22 . H221 . 120.3(7) no
C18 . C23 . C22 . 121.2(6) no
C18 . C23 . H231 . 119.5(5) no
C22 . C23 . H231 . 119.4(6) no
O7 . C24 . C25 . 111.0(4) no
O7 . C24 . C26 . 109.0(4) no
C25 . C24 . C26 . 111.7(4) no
O7 . C24 . C27 . 101.8(4) no
C25 . C24 . C27 . 110.8(5) no
C26 . C24 . C27 . 112.0(5) no
C24 . C25 . H251 . 109.5(5) no
C24 . C25 . H252 . 109.5(5) no
H251 . C25 . H252 . 109.3(5) no
C24 . C25 . H253 . 109.6(4) no
H251 . C25 . H253 . 109.6(5) no
H252 . C25 . H253 . 109.4(5) no
C24 . C26 . H261 . 109.5(5) no
C24 . C26 . H262 . 109.3(5) no
H261 . C26 . H262 . 109.5(5) no
C24 . C26 . H263 . 109.4(5) no
H261 . C26 . H263 . 109.7(6) no
H262 . C26 . H263 . 109.4(6) no
C24 . C27 . H271 . 109.3(5) no
C24 . C27 . H272 . 109.0(5) no
H271 . C27 . H272 . 109.1(6) no
C24 . C27 . H273 . 109.8(5) no
H271 . C27 . H273 . 110.0(6) no
H272 . C27 . H273 . 109.6(6) no
N1 . C28 . C29 . 118.8(4) no
N1 . C28 . C33 . 120.6(4) no
C29 . C28 . C33 . 120.5(4) no
C28 . C29 . C30 . 119.6(5) no
C28 . C29 . H291 . 119.9(4) no
C30 . C29 . H291 . 120.5(4) no
C29 . C30 . C31 . 119.1(5) no
C29 . C30 . C34 . 119.5(6) no
C31 . C30 . C34 . 121.4(5) no
C30 . C31 . C32 . 122.4(5) no
C30 . C31 . H311 . 118.8(6) no
C32 . C31 . H311 . 118.9(6) no
C31 . C32 . C33 . 118.1(5) no
C31 . C32 . C35 . 121.6(5) no
C33 . C32 . C35 . 120.3(5) no
C28 . C33 . C32 . 120.3(4) no
C28 . C33 . H331 . 119.8(4) no
C32 . C33 . H331 . 119.9(4) no
C30 . C34 . H341 . 109.1(7) no
C30 . C34 . H342 . 108.9(6) no
H341 . C34 . H342 . 109.7(7) no
C30 . C34 . H343 . 109.3(6) no
H341 . C34 . H343 . 110.0(7) no
H342 . C34 . H343 . 109.8(8) no
C32 . C35 . H351 . 109.3(5) no
C32 . C35 . H352 . 109.1(6) no
H351 . C35 . H352 . 109.4(7) no
C32 . C35 . H353 . 109.4(6) no
H351 . C35 . H353 . 109.9(7) no
H352 . C35 . H353 . 109.7(6) no
S1 . C36 . C37 . 119.3(3) no
S1 . C36 . C41 . 118.8(3) no
C37 . C36 . C41 . 121.6(4) no
C36 . C37 . C38 . 118.4(4) no
C36 . C37 . H371 . 120.6(4) no
C38 . C37 . H371 . 121.0(5) no
C37 . C38 . C39 . 120.9(5) no
C37 . C38 . H381 . 119.5(6) no
C39 . C38 . H381 . 119.6(5) no
C38 . C39 . C40 . 120.4(5) no
C38 . C39 . H391 . 119.5(6) no
C40 . C39 . H391 . 120.1(6) no
C39 . C40 . C41 . 120.3(5) no
C39 . C40 . H401 . 119.8(5) no
C41 . C40 . H401 . 119.9(5) no
C36 . C41 . C40 . 118.5(4) no
C36 . C41 . H411 . 120.7(4) no
C40 . C41 . H411 . 120.9(4) no

loop_
_geom_bond_atom_site_label_1
_geom_bond_site_symmetry_1
_geom_bond_atom_site_label_2
_geom_bond_site_symmetry_2
_geom_bond_distance
_geom_bond_publ_flag
S1 . O1 . 1.422(3) yes
S1 . O2 . 1.416(3) yes
S1 . N1 . 1.626(3) yes
S1 . C36 . 1.757(4) yes
F1 . C21 . 1.367(7) yes
O3 . C2 . 1.442(4) yes
O3 . C11 . 1.320(5) yes
O4 . C11 . 1.176(5) yes
O5 . C13 . 1.193(5) yes
O6 . C17 . 1.184(5) yes
O7 . C17 . 1.295(5) yes
O7 . C24 . 1.469(5) yes
N1 . C1 . 1.475(5) yes
N1 . C28 . 1.439(5) yes
N2 . C13 . 1.380(5) yes
N2 . C14 . 1.465(6) yes
N2 . C17 . 1.403(6) yes
C1 . C2 . 1.547(5) yes
C1 . C6 . 1.517(6) yes
C1 . H11 . 1.000(4) no
C2 . C3 . 1.534(6) yes
C2 . H21 . 1.001(4) no
C3 . C4 . 1.531(6) yes
C3 . C7 . 1.537(6) yes
C3 . C10 . 1.505(6) yes
C4 . C5 . 1.521(6) yes
C4 . H41 . 1.001(4) no
C4 . H42 . 1.002(5) no
C5 . C6 . 1.543(6) yes
C5 . H51 . 1.001(5) no
C5 . H52 . 1.005(5) no
C6 . C7 . 1.531(6) yes
C6 . H61 . 1.001(4) no
C7 . C8 . 1.538(7) yes
C7 . C9 . 1.529(7) yes
C8 . H81 . 0.999(6) no
C8 . H82 . 1.000(6) no
C8 . H83 . 0.997(6) no
C9 . H91 . 1.001(6) no
C9 . H92 . 1.000(6) no
C9 . H93 . 0.999(6) no
C10 . H101 . 0.997(5) no
C10 . H102 . 1.003(5) no
C10 . H103 . 1.003(6) no
C11 . C12 . 1.505(6) yes
C12 . C13 . 1.518(6) yes
C12 . C16 . 1.527(6) yes
C12 . H121 . 1.002(4) no
C14 . C15 . 1.500(7) yes
C14 . H141 . 1.005(6) no
C14 . H142 . 0.997(5) no
C15 . C16 . 1.522(7) yes
C15 . H151 . 0.999(5) no
C15 . H152 . 0.999(5) no
C16 . C18 . 1.506(6) yes
C16 . H161 . 1.002(4) no
C18 . C19 . 1.344(7) yes
C18 . C23 . 1.361(7) yes
C19 . C20 . 1.38(1) yes
C19 . H191 . 1.000(6) no
C20 . C21 . 1.31(1) yes
C20 . H201 . 1.005(7) no
C21 . C22 . 1.33(1) yes
C22 . C23 . 1.380(8) yes
C22 . H221 . 1.003(7) no
C23 . H231 . 0.999(6) no
C24 . C25 . 1.506(6) yes
C24 . C26 . 1.508(7) yes
C24 . C27 . 1.491(7) yes
C25 . H251 . 1.000(5) no
C25 . H252 . 1.002(6) no
C25 . H253 . 0.999(6) no
C26 . H261 . 0.998(6) no
C26 . H262 . 1.002(5) no
C26 . H263 . 0.999(6) no
C27 . H271 . 0.999(6) no
C27 . H272 . 1.005(6) no
C27 . H273 . 0.994(7) no
C28 . C29 . 1.378(6) yes
C28 . C33 . 1.371(6) yes
C29 . C30 . 1.370(7) yes
C29 . H291 . 1.004(5) no
C30 . C31 . 1.362(8) yes
C30 . C34 . 1.510(8) yes
C31 . C32 . 1.374(8) yes
C31 . H311 . 1.003(5) no
C32 . C33 . 1.374(6) yes
C32 . C35 . 1.501(8) yes
C33 . H331 . 1.004(4) no
C34 . H341 . 0.998(7) no
C34 . H342 . 1.00(1) no
C34 . H343 . 0.996(8) no
C35 . H351 . 0.999(8) no
C35 . H352 . 1.002(7) no
C35 . H353 . 0.996(7) no
C36 . C37 . 1.369(6) yes
C36 . C41 . 1.371(6) yes
C37 . C38 . 1.366(7) yes
C37 . H371 . 1.000(5) no
C38 . C39 . 1.351(7) yes
C38 . H381 . 1.000(5) no
C39 . C40 . 1.359(7) yes
C39 . H391 . 1.003(5) no
C40 . C41 . 1.372(7) yes
C40 . H401 . 0.999(5) no
C41 . H411 . 0.999(5) no
